data_4340069
loop_
_publ_author_name
'Barrett, Brittany J.'
'Iluc, Vlad M.'

_publ_section_title
;
 Coordination of a Hemilabile Pincer Ligand with an Olefinic Backbone to
 Mid-to-Late Transition Metals.
;
_journal_issue 14
_journal_name_full 'Inorganic chemistry'
_journal_page_first 7248
_journal_page_last 7259
_journal_paper_doi 10.1021/ic500549z
_journal_volume 53
_journal_year 2014
_chemical_formula_sum 'C26 H38 Cl2 Co P2'
_chemical_formula_weight 542.33
_chemical_name_systematic
; 
 ? 
;
_space_group_IT_number 9
_symmetry_cell_setting monoclinic
_symmetry_space_group_name_Hall 'C -2yc'
_symmetry_space_group_name_H-M 'C 1 c 1'
_atom_sites_solution_hydrogens geom
_atom_sites_solution_primary direct
_atom_sites_solution_secondary difmap
_audit_creation_method SHELXL-97
_cell_angle_alpha 90.00
_cell_angle_beta 97.618(3)
_cell_angle_gamma 90.00
_cell_formula_units_Z 8
_cell_length_a 18.254(2)
_cell_length_b 18.645(2)
_cell_length_c 16.109(2)
_cell_measurement_temperature 120(2)
_cell_volume 5434.2(11)
_computing_structure_refinement 'SHELXL-97 (Sheldrick, 1997)'
_computing_structure_solution 'SHELXS-97 (Sheldrick, 1990)'
_diffrn_ambient_temperature 120(2)
_diffrn_measured_fraction_theta_full 1.000
_diffrn_measured_fraction_theta_max 0.995
_diffrn_radiation_monochromator graphite
_diffrn_radiation_source 'fine-focus sealed tube'
_diffrn_radiation_type MoK\a
_diffrn_radiation_wavelength 0.71073
_diffrn_reflns_av_R_equivalents 0.1341
_diffrn_reflns_av_sigmaI/netI 0.1739
_diffrn_reflns_limit_h_max 22
_diffrn_reflns_limit_h_min -22
_diffrn_reflns_limit_k_max 23
_diffrn_reflns_limit_k_min -23
_diffrn_reflns_limit_l_max 20
_diffrn_reflns_limit_l_min -20
_diffrn_reflns_number 35511
_diffrn_reflns_theta_full 25.00
_diffrn_reflns_theta_max 26.45
_diffrn_reflns_theta_min 1.57
_exptl_absorpt_coefficient_mu 0.958
_exptl_absorpt_correction_T_max 1.0000
_exptl_absorpt_correction_T_min 0.9085
_exptl_absorpt_correction_type multi-scan
_exptl_absorpt_process_details 'Bruker AXS area detector scaling and absorption correction'
_exptl_crystal_density_diffrn 1.326
_exptl_crystal_density_method 'not measured'
_exptl_crystal_F_000 2280
_exptl_crystal_size_max 0.06
_exptl_crystal_size_mid 0.04
_exptl_crystal_size_min 0.02
_refine_diff_density_max 0.460
_refine_diff_density_min -0.508
_refine_diff_density_rms 0.107
_refine_ls_abs_structure_details 'Flack H D (1983), Acta Cryst. A39, 876-881'
_refine_ls_abs_structure_Flack 0.025(14)
_refine_ls_extinction_method none
_refine_ls_goodness_of_fit_ref 0.960
_refine_ls_hydrogen_treatment constr
_refine_ls_matrix_type full
_refine_ls_number_parameters 575
_refine_ls_number_reflns 11030
_refine_ls_number_restraints 2
_refine_ls_restrained_S_all 0.960
_refine_ls_R_factor_all 0.1370
_refine_ls_R_factor_gt 0.0583
_refine_ls_shift/su_max 0.001
_refine_ls_shift/su_mean 0.000
_refine_ls_structure_factor_coef Fsqd
_refine_ls_weighting_details 'calc w=1/[\s^2^(Fo^2^)+(0.0081P)^2^+0.0000P] where P=(Fo^2^+2Fc^2^)/3'
_refine_ls_weighting_scheme calc
_refine_ls_wR_factor_gt 0.0652
_refine_ls_wR_factor_ref 0.0819
_reflns_number_gt 6488
_reflns_number_total 11030
_reflns_threshold_expression >2sigma(I)
_cod_data_source_file ic500549z_si_002.cif
_cod_data_source_block dcbcocl2
_cod_depositor_comments 'Adding full bibliography for 4340069--4340078.cif.'
_cod_original_cell_volume 5434.2(12)
_cod_original_sg_symbol_H-M Cc
_cod_database_code 4340069

loop_
_symmetry_equiv_pos_as_xyz
'x, y, z'
'x, -y, z+1/2'
'x+1/2, y+1/2, z'
'x+1/2, -y+1/2, z+1/2'

loop_
_atom_site_label
_atom_site_type_symbol
_atom_site_fract_x
_atom_site_fract_y
_atom_site_fract_z
_atom_site_U_iso_or_equiv
_atom_site_adp_type
_atom_site_occupancy
_atom_site_symmetry_multiplicity
_atom_site_calc_flag
_atom_site_refinement_flags
Co1 Co 0.11810(4) 0.48069(5) 0.88545(5) 0.0149(2) Uani 1 1 d .
Co2 Co 0.10549(4) 0.98492(5) 0.82877(5) 0.0160(2) Uani 1 1 d .
P11 P -0.01203(8) 0.48996(9) 0.83003(10) 0.0150(4) Uani 1 1 d .
C11 C 0.0823(3) 0.5961(3) 0.7339(4) 0.0137(14) Uani 1 1 d .
H11 H 0.1014 0.5947 0.7917 0.016 Uiso 1 1 calc R
Cl11 Cl 0.14078(8) 0.57263(8) 0.97509(11) 0.0232(4) Uani 1 1 d .
P12 P 0.22115(8) 0.47965(9) 0.80482(11) 0.0156(4) Uani 1 1 d .
Cl12 Cl 0.11533(8) 0.37037(8) 0.94229(10) 0.0221(4) Uani 1 1 d .
C12 C 0.1301(3) 0.5952(3) 0.6794(4) 0.0171(15) Uani 1 1 d .
H12 H 0.1118 0.5886 0.6219 0.021 Uiso 1 1 calc R
P22 P 0.12738(9) 1.09037(9) 0.92019(11) 0.0166(4) Uani 1 1 d .
Cl22 Cl 0.19542(8) 0.98178(9) 0.74575(11) 0.0233(4) Uani 1 1 d .
C22 C 0.0220(3) 1.0107(3) 1.0313(4) 0.0142(14) Uani 1 1 d .
H22 H 0.0406 1.0022 1.0884 0.017 Uiso 1 1 calc R
P21 P 0.10294(8) 0.85861(8) 0.86637(10) 0.0146(4) Uani 1 1 d .
Cl21 Cl -0.00564(7) 1.01076(8) 0.75705(10) 0.0217(4) Uani 1 1 d .
C21 C 0.0149(3) 0.9555(3) 0.9781(4) 0.0136(15) Uani 1 1 d .
H21 H 0.0025 0.9652 0.9201 0.016 Uiso 1 1 calc R
C33 C -0.0294(3) 0.6483(3) 0.6497(4) 0.0175(15) Uani 1 1 d .
H33 H 0.0025 0.6767 0.6211 0.021 Uiso 1 1 calc R
C32 C 0.0014(3) 0.5990(3) 0.7116(4) 0.0135(14) Uani 1 1 d .
C31 C -0.0472(3) 0.5553(3) 0.7508(4) 0.0138(15) Uani 1 1 d .
C34 C -0.1050(3) 0.6555(3) 0.6304(4) 0.0203(16) Uani 1 1 d .
H34 H -0.1247 0.6904 0.5907 0.024 Uiso 1 1 calc R
C35 C -0.1526(3) 0.6119(3) 0.6689(4) 0.0193(16) Uani 1 1 d .
H35 H -0.2046 0.6160 0.6545 0.023 Uiso 1 1 calc R
C36 C -0.1234(3) 0.5630(3) 0.7277(4) 0.0160(15) Uani 1 1 d .
H36 H -0.1561 0.5333 0.7537 0.019 Uiso 1 1 calc R
C41 C 0.2542(3) 0.5652(3) 0.7672(4) 0.0139(15) Uani 1 1 d .
C42 C 0.2113(3) 0.6041(3) 0.7034(4) 0.0170(16) Uani 1 1 d .
C43 C 0.2434(3) 0.6571(3) 0.6594(4) 0.0221(17) Uani 1 1 d .
H43 H 0.2150 0.6794 0.6128 0.026 Uiso 1 1 calc R
C44 C 0.3162(3) 0.6780(3) 0.6823(4) 0.0247(18) Uani 1 1 d .
H44 H 0.3374 0.7145 0.6519 0.030 Uiso 1 1 calc R
C45 C 0.3576(3) 0.6450(3) 0.7503(4) 0.0239(17) Uani 1 1 d .
H45 H 0.4065 0.6607 0.7690 0.029 Uiso 1 1 calc R
C46 C 0.3272(3) 0.5888(3) 0.7908(4) 0.0213(16) Uani 1 1 d .
H46 H 0.3566 0.5655 0.8359 0.026 Uiso 1 1 calc R
C51 C -0.0447(3) 0.4016(3) 0.7855(4) 0.0187(15) Uani 1 1 d .
H51 H -0.0115 0.3645 0.8154 0.022 Uiso 1 1 calc R
C53 C -0.0320(4) 0.3987(3) 0.6919(4) 0.038(2) Uani 1 1 d .
H53A H -0.0387 0.3494 0.6713 0.057 Uiso 1 1 calc R
H53B H 0.0183 0.4148 0.6868 0.057 Uiso 1 1 calc R
H53C H -0.0677 0.4302 0.6588 0.057 Uiso 1 1 calc R
C52 C -0.0675(3) 0.5124(3) 0.9136(4) 0.0188(15) Uani 1 1 d .
H52 H -0.1207 0.5032 0.8924 0.023 Uiso 1 1 calc R
C55 C -0.0458(3) 0.4653(3) 0.9914(4) 0.0300(18) Uani 1 1 d .
H55A H -0.0503 0.4146 0.9755 0.045 Uiso 1 1 calc R
H55B H -0.0787 0.4757 1.0333 0.045 Uiso 1 1 calc R
H55C H 0.0053 0.4757 1.0150 0.045 Uiso 1 1 calc R
C54 C -0.1233(3) 0.3795(3) 0.7952(4) 0.0312(19) Uani 1 1 d .
H54A H -0.1581 0.4139 0.7657 0.047 Uiso 1 1 calc R
H54B H -0.1293 0.3789 0.8548 0.047 Uiso 1 1 calc R
H54C H -0.1332 0.3316 0.7714 0.047 Uiso 1 1 calc R
C56 C -0.0588(3) 0.5917(3) 0.9377(4) 0.0246(17) Uani 1 1 d .
H56A H -0.0774 0.6216 0.8893 0.037 Uiso 1 1 calc R
H56B H -0.0065 0.6024 0.9551 0.037 Uiso 1 1 calc R
H56C H -0.0870 0.6020 0.9840 0.037 Uiso 1 1 calc R
C61 C 0.3027(3) 0.4427(3) 0.8734(4) 0.0192(16) Uani 1 1 d .
H61 H 0.3481 0.4557 0.8481 0.023 Uiso 1 1 calc R
C62 C 0.2108(3) 0.4291(3) 0.7052(4) 0.0174(16) Uani 1 1 d .
H62 H 0.1760 0.4578 0.6650 0.021 Uiso 1 1 calc R
C64 C 0.2831(3) 0.4235(3) 0.6654(4) 0.0279(18) Uani 1 1 d .
H64A H 0.3178 0.3919 0.6995 0.042 Uiso 1 1 calc R
H64B H 0.3050 0.4713 0.6628 0.042 Uiso 1 1 calc R
H64C H 0.2722 0.4039 0.6087 0.042 Uiso 1 1 calc R
C65 C 0.3014(3) 0.3610(3) 0.8835(4) 0.0283(18) Uani 1 1 d .
H65A H 0.3029 0.3381 0.8290 0.043 Uiso 1 1 calc R
H65B H 0.2560 0.3468 0.9055 0.043 Uiso 1 1 calc R
H65C H 0.3444 0.3458 0.9225 0.043 Uiso 1 1 calc R
C66 C 0.3080(3) 0.4776(3) 0.9587(4) 0.0235(16) Uani 1 1 d .
H66A H 0.3040 0.5298 0.9520 0.035 Uiso 1 1 calc R
H66B H 0.3556 0.4657 0.9912 0.035 Uiso 1 1 calc R
H66C H 0.2678 0.4601 0.9881 0.035 Uiso 1 1 calc R
C71 C 0.0415(3) 1.1265(3) 0.9529(4) 0.0149(15) Uani 1 1 d .
C70 C 0.2370(3) 0.8419(4) 0.9660(5) 0.050(3) Uani 1 1 d .
H70A H 0.2905 0.8355 0.9687 0.075 Uiso 1 1 calc R
H70B H 0.2182 0.8107 1.0073 0.075 Uiso 1 1 calc R
H70C H 0.2262 0.8920 0.9782 0.075 Uiso 1 1 calc R
C69 C -0.0326(3) 0.8176(3) 0.7776(4) 0.0302(18) Uani 1 1 d .
H69A H -0.0587 0.7868 0.7340 0.045 Uiso 1 1 calc R
H69B H -0.0442 0.8679 0.7642 0.045 Uiso 1 1 calc R
H69C H -0.0482 0.8056 0.8318 0.045 Uiso 1 1 calc R
C68 C 0.0784(3) 0.8219(3) 0.6990(4) 0.0310(18) Uani 1 1 d .
H68A H 0.0524 0.7914 0.6551 0.047 Uiso 1 1 calc R
H68B H 0.1317 0.8125 0.7037 0.047 Uiso 1 1 calc R
H68C H 0.0689 0.8724 0.6845 0.047 Uiso 1 1 calc R
C67 C 0.2098(3) 0.7431(3) 0.8606(5) 0.036(2) Uani 1 1 d .
H67A H 0.1784 0.7298 0.8088 0.054 Uiso 1 1 calc R
H67B H 0.1959 0.7146 0.9072 0.054 Uiso 1 1 calc R
H67C H 0.2617 0.7339 0.8544 0.054 Uiso 1 1 calc R
C72 C 0.0016(3) 1.0849(3) 1.0042(4) 0.0153(16) Uani 1 1 d .
C73 C -0.0609(3) 1.1134(3) 1.0323(4) 0.0206(16) Uani 1 1 d .
H73 H -0.0868 1.0860 1.0687 0.025 Uiso 1 1 calc R
C74 C -0.0859(3) 1.1814(3) 1.0079(4) 0.0222(17) Uani 1 1 d .
H74 H -0.1303 1.1993 1.0250 0.027 Uiso 1 1 calc R
C75 C -0.0471(3) 1.2223(3) 0.9597(4) 0.0291(19) Uani 1 1 d .
H75 H -0.0634 1.2695 0.9446 0.035 Uiso 1 1 calc R
C76 C 0.0173(3) 1.1955(3) 0.9318(4) 0.0210(17) Uani 1 1 d .
H76 H 0.0443 1.2247 0.8983 0.025 Uiso 1 1 calc R
C81 C 0.0619(3) 0.8299(3) 0.9575(4) 0.0147(15) Uani 1 1 d .
C82 C 0.0255(3) 0.8798(3) 1.0055(4) 0.0135(15) Uani 1 1 d .
C83 C -0.0032(3) 0.8563(3) 1.0753(4) 0.0169(16) Uani 1 1 d .
H83 H -0.0262 0.8897 1.1082 0.020 Uiso 1 1 calc R
C84 C 0.0008(3) 0.7846(3) 1.0988(4) 0.0228(16) Uani 1 1 d .
H84 H -0.0194 0.7694 1.1473 0.027 Uiso 1 1 calc R
C85 C 0.0340(3) 0.7353(3) 1.0519(4) 0.0185(16) Uani 1 1 d .
H85 H 0.0366 0.6862 1.0679 0.022 Uiso 1 1 calc R
C86 C 0.0632(3) 0.7574(3) 0.9822(4) 0.0164(15) Uani 1 1 d .
H86 H 0.0849 0.7229 0.9496 0.020 Uiso 1 1 calc R
C91 C 0.1616(3) 1.1640(3) 0.8584(4) 0.0194(16) Uani 1 1 d .
H91 H 0.1560 1.2102 0.8883 0.023 Uiso 1 1 calc R
C92 C 0.1884(3) 1.0881(3) 1.0210(4) 0.0242(17) Uani 1 1 d .
H92 H 0.1585 1.0653 1.0615 0.029 Uiso 1 1 calc R
C93 C 0.0512(3) 0.8057(3) 0.7817(4) 0.0176(15) Uani 1 1 d .
H93 H 0.0613 0.7538 0.7946 0.021 Uiso 1 1 calc R
C94 C 0.1996(3) 0.8226(3) 0.8783(4) 0.0236(17) Uani 1 1 d .
H94 H 0.2263 0.8496 0.8379 0.028 Uiso 1 1 calc R
C95 C 0.2090(3) 1.1628(3) 1.0571(4) 0.0312(19) Uani 1 1 d .
H95A H 0.2466 1.1842 1.0267 0.047 Uiso 1 1 calc R
H95B H 0.2286 1.1584 1.1165 0.047 Uiso 1 1 calc R
H95C H 0.1650 1.1934 1.0510 0.047 Uiso 1 1 calc R
C96 C 0.2568(3) 1.0408(3) 1.0215(5) 0.037(2) Uani 1 1 d .
H96A H 0.2420 0.9934 0.9989 0.056 Uiso 1 1 calc R
H96B H 0.2814 1.0356 1.0790 0.056 Uiso 1 1 calc R
H96C H 0.2909 1.0629 0.9869 0.056 Uiso 1 1 calc R
C97 C 0.2432(3) 1.1550(3) 0.8470(4) 0.0249(17) Uani 1 1 d .
H97A H 0.2567 1.1913 0.8077 0.037 Uiso 1 1 calc R
H97B H 0.2510 1.1071 0.8249 0.037 Uiso 1 1 calc R
H97C H 0.2740 1.1610 0.9012 0.037 Uiso 1 1 calc R
C98 C 0.1152(3) 1.1680(3) 0.7720(4) 0.0252(17) Uani 1 1 d .
H98A H 0.1275 1.2120 0.7435 0.038 Uiso 1 1 calc R
H98B H 0.0626 1.1684 0.7786 0.038 Uiso 1 1 calc R
H98C H 0.1259 1.1262 0.7386 0.038 Uiso 1 1 calc R
C63 C 0.1742(3) 0.3562(3) 0.7110(4) 0.0287(19) Uani 1 1 d .
H63A H 0.1558 0.3390 0.6546 0.043 Uiso 1 1 calc R
H63B H 0.1329 0.3606 0.7439 0.043 Uiso 1 1 calc R
H63C H 0.2104 0.3220 0.7384 0.043 Uiso 1 1 calc R

loop_
_atom_site_aniso_label
_atom_site_aniso_U_11
_atom_site_aniso_U_22
_atom_site_aniso_U_33
_atom_site_aniso_U_23
_atom_site_aniso_U_13
_atom_site_aniso_U_12
Co1 0.0130(5) 0.0151(5) 0.0166(6) 0.0009(5) 0.0013(4) 0.0001(4)
Co2 0.0162(5) 0.0143(5) 0.0182(6) 0.0004(5) 0.0045(4) 0.0002(4)
P11 0.0161(9) 0.0124(9) 0.0167(10) 0.0007(8) 0.0033(8) 0.0005(8)
C11 0.016(4) 0.017(4) 0.007(4) 0.004(3) -0.004(3) 0.003(3)
Cl11 0.0222(9) 0.0233(9) 0.0233(10) -0.0053(8) -0.0005(8) 0.0027(8)
P12 0.0142(10) 0.0139(10) 0.0186(11) -0.0012(9) 0.0025(8) -0.0017(8)
Cl12 0.0221(9) 0.0173(9) 0.0271(11) 0.0043(8) 0.0042(8) 0.0008(7)
C12 0.013(3) 0.015(4) 0.022(4) -0.002(3) -0.003(3) -0.003(3)
P22 0.0147(10) 0.0168(10) 0.0192(11) 0.0009(8) 0.0053(8) -0.0007(8)
Cl22 0.0223(9) 0.0190(9) 0.0308(11) -0.0007(9) 0.0123(8) -0.0025(8)
C22 0.015(3) 0.013(3) 0.015(4) -0.002(3) 0.006(3) -0.008(3)
P21 0.0144(10) 0.0142(9) 0.0154(11) -0.0010(8) 0.0029(8) 0.0006(7)
Cl21 0.0207(9) 0.0234(9) 0.0212(10) 0.0026(8) 0.0033(7) 0.0038(8)
C21 0.008(3) 0.017(4) 0.016(4) 0.004(3) 0.006(3) 0.003(3)
C33 0.021(4) 0.015(4) 0.017(4) -0.001(3) 0.006(3) -0.002(3)
C32 0.012(3) 0.007(3) 0.021(4) -0.007(3) 0.002(3) 0.000(3)
C31 0.014(4) 0.016(3) 0.010(4) -0.005(3) -0.004(3) 0.007(3)
C34 0.018(4) 0.019(4) 0.023(4) 0.003(3) -0.002(3) 0.001(3)
C35 0.016(4) 0.017(4) 0.022(4) -0.001(3) -0.006(3) 0.003(3)
C36 0.010(3) 0.015(4) 0.024(4) -0.002(3) 0.006(3) -0.007(3)
C41 0.017(4) 0.011(3) 0.015(4) 0.004(3) 0.008(3) -0.005(3)
C42 0.021(4) 0.012(4) 0.020(4) -0.004(3) 0.009(3) -0.001(3)
C43 0.015(4) 0.024(4) 0.027(5) 0.008(3) 0.004(3) 0.000(3)
C44 0.022(4) 0.019(4) 0.034(5) 0.007(3) 0.010(4) -0.011(3)
C45 0.017(4) 0.014(4) 0.041(5) -0.007(3) 0.005(3) -0.006(3)
C46 0.017(4) 0.018(4) 0.030(5) 0.001(3) 0.006(3) -0.001(3)
C51 0.018(4) 0.016(4) 0.023(4) 0.000(3) 0.005(3) 0.005(3)
C53 0.054(5) 0.029(5) 0.033(5) -0.012(4) 0.013(4) -0.003(4)
C52 0.016(4) 0.025(4) 0.017(4) 0.003(3) 0.006(3) 0.001(3)
C55 0.032(4) 0.037(5) 0.025(5) 0.004(4) 0.015(3) 0.006(3)
C54 0.022(4) 0.012(4) 0.059(6) -0.003(4) 0.005(4) -0.011(3)
C56 0.024(4) 0.019(4) 0.033(5) -0.006(3) 0.011(3) 0.006(3)
C61 0.019(4) 0.018(4) 0.022(4) -0.003(3) 0.008(3) 0.000(3)
C62 0.010(3) 0.022(4) 0.020(4) -0.009(3) 0.002(3) 0.007(3)
C64 0.020(4) 0.040(5) 0.024(5) -0.006(4) 0.002(3) -0.002(3)
C65 0.019(4) 0.036(5) 0.029(5) 0.008(4) -0.001(3) 0.005(3)
C66 0.012(3) 0.031(4) 0.027(4) -0.004(4) -0.002(3) 0.001(3)
C71 0.017(4) 0.017(4) 0.011(4) -0.007(3) 0.001(3) -0.003(3)
C70 0.035(5) 0.046(5) 0.058(7) -0.011(5) -0.035(4) 0.010(4)
C69 0.017(4) 0.031(4) 0.041(5) -0.008(4) -0.001(3) -0.005(3)
C68 0.033(4) 0.038(5) 0.022(5) -0.004(4) 0.002(3) -0.016(4)
C67 0.023(4) 0.015(4) 0.072(7) -0.007(4) 0.014(4) 0.008(3)
C72 0.016(4) 0.017(4) 0.011(4) -0.006(3) -0.003(3) -0.006(3)
C73 0.018(4) 0.021(4) 0.025(4) -0.006(3) 0.010(3) -0.001(3)
C74 0.014(4) 0.015(4) 0.038(5) -0.006(3) 0.005(3) 0.005(3)
C75 0.031(4) 0.018(4) 0.036(5) -0.002(3) 0.000(4) 0.005(3)
C76 0.020(4) 0.013(4) 0.029(5) 0.000(3) 0.002(3) -0.005(3)
C81 0.011(3) 0.020(4) 0.013(4) -0.004(3) 0.002(3) 0.000(3)
C82 0.018(4) 0.010(3) 0.011(4) -0.001(3) -0.003(3) -0.007(3)
C83 0.024(4) 0.010(4) 0.020(4) -0.003(3) 0.012(3) -0.003(3)
C84 0.032(4) 0.025(4) 0.013(4) 0.005(3) 0.009(3) -0.004(3)
C85 0.023(4) 0.015(4) 0.017(4) 0.007(3) 0.003(3) 0.002(3)
C86 0.025(4) 0.009(3) 0.016(4) -0.001(3) 0.004(3) 0.000(3)
C91 0.018(4) 0.015(4) 0.028(5) 0.001(3) 0.012(3) 0.001(3)
C92 0.028(4) 0.025(4) 0.019(4) 0.001(3) 0.001(3) -0.007(3)
C93 0.025(4) 0.014(4) 0.014(4) 0.004(3) 0.002(3) 0.000(3)
C94 0.017(4) 0.011(4) 0.042(5) 0.000(3) 0.004(3) -0.004(3)
C95 0.023(4) 0.044(5) 0.026(5) -0.005(4) 0.002(3) 0.003(4)
C96 0.025(4) 0.030(5) 0.054(6) -0.001(4) -0.004(4) 0.000(3)
C97 0.024(4) 0.021(4) 0.034(5) -0.006(3) 0.016(3) -0.007(3)
C98 0.030(4) 0.024(4) 0.023(5) 0.003(3) 0.007(3) 0.005(3)
C63 0.028(4) 0.016(4) 0.043(5) -0.004(4) 0.006(4) -0.003(3)

loop_
_atom_type_symbol
_atom_type_description
_atom_type_scat_dispersion_real
_atom_type_scat_dispersion_imag
_atom_type_scat_source
C C 0.0033 0.0016 'International Tables Vol C Tables 4.2.6.8 and 6.1.1.4'
H H 0.0000 0.0000 'International Tables Vol C Tables 4.2.6.8 and 6.1.1.4'
P P 0.1023 0.0942 'International Tables Vol C Tables 4.2.6.8 and 6.1.1.4'
Cl Cl 0.1484 0.1585 'International Tables Vol C Tables 4.2.6.8 and 6.1.1.4'
Co Co 0.3494 0.9721 'International Tables Vol C Tables 4.2.6.8 and 6.1.1.4'

loop_
_geom_angle_atom_site_label_1
_geom_angle_atom_site_label_2
_geom_angle_atom_site_label_3
_geom_angle
Cl11 Co1 Cl12 116.59(8)
Cl11 Co1 P12 105.12(7)
Cl12 Co1 P12 105.73(7)
Cl11 Co1 P11 105.66(6)
Cl12 Co1 P11 98.09(6)
P12 Co1 P11 126.44(7)
Cl21 Co2 Cl22 112.29(7)
Cl21 Co2 P21 106.82(6)
Cl22 Co2 P21 99.33(7)
Cl21 Co2 P22 101.56(6)
Cl22 Co2 P22 107.66(7)
P21 Co2 P22 129.21(7)
C31 P11 C52 100.6(3)
C31 P11 C51 104.9(3)
C52 P11 C51 107.7(3)
C31 P11 Co1 122.8(2)
C52 P11 Co1 110.7(2)
C51 P11 Co1 109.0(2)
C12 C11 C32 124.7(6)
C12 C11 H11 117.7
C32 C11 H11 117.7
C41 P12 C62 99.0(3)
C41 P12 C61 104.2(3)
C62 P12 C61 107.9(3)
C41 P12 Co1 118.8(2)
C62 P12 Co1 118.14(19)
C61 P12 Co1 107.5(2)
C11 C12 C42 123.3(6)
C11 C12 H12 118.3
C42 C12 H12 118.3
C92 P22 C71 101.2(3)
C92 P22 C91 106.4(3)
C71 P22 C91 104.1(3)
C92 P22 Co2 122.8(2)
C71 P22 Co2 112.72(19)
C91 P22 Co2 108.1(2)
C21 C22 C72 122.0(6)
C21 C22 H22 119.0
C72 C22 H22 119.0
C81 P21 C93 102.4(3)
C81 P21 C94 107.2(3)
C93 P21 C94 105.5(3)
C81 P21 Co2 120.7(2)
C93 P21 Co2 111.1(2)
C94 P21 Co2 108.9(2)
C22 C21 C82 123.0(6)
C22 C21 H21 118.5
C82 C21 H21 118.5
C34 C33 C32 120.9(6)
C34 C33 H33 119.6
C32 C33 H33 119.6
C31 C32 C33 118.4(5)
C31 C32 C11 122.5(5)
C33 C32 C11 119.1(5)
C36 C31 C32 118.9(5)
C36 C31 P11 120.1(5)
C32 C31 P11 121.0(4)
C33 C34 C35 120.4(6)
C33 C34 H34 119.8
C35 C34 H34 119.8
C36 C35 C34 119.2(5)
C36 C35 H35 120.4
C34 C35 H35 120.4
C35 C36 C31 122.2(6)
C35 C36 H36 118.9
C31 C36 H36 118.9
C46 C41 C42 116.8(5)
C46 C41 P12 121.5(5)
C42 C41 P12 120.9(5)
C43 C42 C41 120.5(6)
C43 C42 C12 114.8(6)
C41 C42 C12 124.7(6)
C44 C43 C42 121.2(6)
C44 C43 H43 119.4
C42 C43 H43 119.4
C43 C44 C45 119.1(6)
C43 C44 H44 120.4
C45 C44 H44 120.4
C46 C45 C44 119.6(6)
C46 C45 H45 120.2
C44 C45 H45 120.2
C45 C46 C41 122.2(6)
C45 C46 H46 118.9
C41 C46 H46 118.9
C54 C51 C53 110.7(5)
C54 C51 P11 117.3(4)
C53 C51 P11 108.8(4)
C54 C51 H51 106.5
C53 C51 H51 106.5
P11 C51 H51 106.5
C51 C53 H53A 109.5
C51 C53 H53B 109.5
H53A C53 H53B 109.5
C51 C53 H53C 109.5
H53A C53 H53C 109.5
H53B C53 H53C 109.5
C56 C52 C55 109.7(5)
C56 C52 P11 110.8(4)
C55 C52 P11 111.1(4)
C56 C52 H52 108.4
C55 C52 H52 108.4
P11 C52 H52 108.4
C52 C55 H55A 109.5
C52 C55 H55B 109.5
H55A C55 H55B 109.5
C52 C55 H55C 109.5
H55A C55 H55C 109.5
H55B C55 H55C 109.5
C51 C54 H54A 109.5
C51 C54 H54B 109.5
H54A C54 H54B 109.5
C51 C54 H54C 109.5
H54A C54 H54C 109.5
H54B C54 H54C 109.5
C52 C56 H56A 109.5
C52 C56 H56B 109.5
H56A C56 H56B 109.5
C52 C56 H56C 109.5
H56A C56 H56C 109.5
H56B C56 H56C 109.5
C66 C61 C65 109.4(5)
C66 C61 P12 109.2(4)
C65 C61 P12 114.1(4)
C66 C61 H61 108.0
C65 C61 H61 108.0
P12 C61 H61 108.0
C63 C62 C64 111.8(5)
C63 C62 P12 113.4(5)
C64 C62 P12 113.5(4)
C63 C62 H62 105.8
C64 C62 H62 105.8
P12 C62 H62 105.8
C62 C64 H64A 109.5
C62 C64 H64B 109.5
H64A C64 H64B 109.5
C62 C64 H64C 109.5
H64A C64 H64C 109.5
H64B C64 H64C 109.5
C61 C65 H65A 109.5
C61 C65 H65B 109.5
H65A C65 H65B 109.5
C61 C65 H65C 109.5
H65A C65 H65C 109.5
H65B C65 H65C 109.5
C61 C66 H66A 109.5
C61 C66 H66B 109.5
H66A C66 H66B 109.5
C61 C66 H66C 109.5
H66A C66 H66C 109.5
H66B C66 H66C 109.5
C76 C71 C72 118.9(6)
C76 C71 P22 121.6(5)
C72 C71 P22 119.4(5)
C94 C70 H70A 109.5
C94 C70 H70B 109.5
H70A C70 H70B 109.5
C94 C70 H70C 109.5
H70A C70 H70C 109.5
H70B C70 H70C 109.5
C93 C69 H69A 109.5
C93 C69 H69B 109.5
H69A C69 H69B 109.5
C93 C69 H69C 109.5
H69A C69 H69C 109.5
H69B C69 H69C 109.5
C93 C68 H68A 109.5
C93 C68 H68B 109.5
H68A C68 H68B 109.5
C93 C68 H68C 109.5
H68A C68 H68C 109.5
H68B C68 H68C 109.5
C94 C67 H67A 109.5
C94 C67 H67B 109.5
H67A C67 H67B 109.5
C94 C67 H67C 109.5
H67A C67 H67C 109.5
H67B C67 H67C 109.5
C73 C72 C71 119.5(6)
C73 C72 C22 116.4(6)
C71 C72 C22 124.1(6)
C74 C73 C72 120.7(6)
C74 C73 H73 119.6
C72 C73 H73 119.6
C75 C74 C73 120.0(6)
C75 C74 H74 120.0
C73 C74 H74 120.0
C74 C75 C76 120.4(6)
C74 C75 H75 119.8
C76 C75 H75 119.8
C71 C76 C75 120.3(6)
C71 C76 H76 119.8
C75 C76 H76 119.8
C86 C81 C82 117.6(5)
C86 C81 P21 121.2(5)
C82 C81 P21 121.1(5)
C83 C82 C81 119.4(6)
C83 C82 C21 119.8(5)
C81 C82 C21 120.7(6)
C82 C83 C84 121.2(6)
C82 C83 H83 119.4
C84 C83 H83 119.4
C85 C84 C83 120.2(6)
C85 C84 H84 119.9
C83 C84 H84 119.9
C86 C85 C84 119.7(6)
C86 C85 H85 120.2
C84 C85 H85 120.2
C85 C86 C81 121.8(6)
C85 C86 H86 119.1
C81 C86 H86 119.1
C98 C91 C97 109.0(5)
C98 C91 P22 109.8(4)
C97 C91 P22 112.7(4)
C98 C91 H91 108.4
C97 C91 H91 108.4
P22 C91 H91 108.4
C96 C92 C95 111.3(5)
C96 C92 P22 114.5(5)
C95 C92 P22 113.7(4)
C96 C92 H92 105.5
C95 C92 H92 105.5
P22 C92 H92 105.5
C68 C93 C69 111.9(5)
C68 C93 P21 110.4(4)
C69 C93 P21 111.4(4)
C68 C93 H93 107.6
C69 C93 H93 107.6
P21 C93 H93 107.6
C67 C94 C70 110.6(6)
C67 C94 P21 117.8(4)
C70 C94 P21 108.0(5)
C67 C94 H94 106.6
C70 C94 H94 106.6
P21 C94 H94 106.6
C92 C95 H95A 109.5
C92 C95 H95B 109.5
H95A C95 H95B 109.5
C92 C95 H95C 109.5
H95A C95 H95C 109.5
H95B C95 H95C 109.5
C92 C96 H96A 109.5
C92 C96 H96B 109.5
H96A C96 H96B 109.5
C92 C96 H96C 109.5
H96A C96 H96C 109.5
H96B C96 H96C 109.5
C91 C97 H97A 109.5
C91 C97 H97B 109.5
H97A C97 H97B 109.5
C91 C97 H97C 109.5
H97A C97 H97C 109.5
H97B C97 H97C 109.5
C91 C98 H98A 109.5
C91 C98 H98B 109.5
H98A C98 H98B 109.5
C91 C98 H98C 109.5
H98A C98 H98C 109.5
H98B C98 H98C 109.5
C62 C63 H63A 109.5
C62 C63 H63B 109.5
H63A C63 H63B 109.5
C62 C63 H63C 109.5
H63A C63 H63C 109.5
H63B C63 H63C 109.5

loop_
_geom_bond_atom_site_label_1
_geom_bond_atom_site_label_2
_geom_bond_distance
Co1 Cl11 2.2443(18)
Co1 Cl12 2.2547(17)
Co1 P12 2.4236(18)
Co1 P11 2.4305(17)
Co2 Cl21 2.2496(16)
Co2 Cl22 2.2513(17)
Co2 P21 2.4336(18)
Co2 P22 2.4572(19)
P11 C31 1.819(6)
P11 C52 1.837(6)
P11 C51 1.864(6)
C11 C12 1.317(8)
C11 C32 1.474(7)
C11 H11 0.9500
P12 C41 1.837(6)
P12 C62 1.849(6)
P12 C61 1.864(6)
C12 C42 1.492(8)
C12 H12 0.9500
P22 C92 1.844(6)
P22 C71 1.846(6)
P22 C91 1.852(6)
C22 C21 1.333(7)
C22 C72 1.483(8)
C22 H22 0.9500
P21 C81 1.815(6)
P21 C93 1.839(6)
P21 C94 1.873(6)
C21 C82 1.485(7)
C21 H21 0.9500
C33 C34 1.381(7)
C33 C32 1.416(8)
C33 H33 0.9500
C32 C31 1.413(8)
C31 C36 1.399(7)
C34 C35 1.394(8)
C34 H34 0.9500
C35 C36 1.370(7)
C35 H35 0.9500
C36 H36 0.9500
C41 C46 1.407(7)
C41 C42 1.407(8)
C42 C43 1.390(8)
C43 C44 1.386(7)
C43 H43 0.9500
C44 C45 1.390(8)
C44 H44 0.9500
C45 C46 1.388(8)
C45 H45 0.9500
C46 H46 0.9500
C51 C54 1.520(7)
C51 C53 1.556(8)
C51 H51 1.0000
C53 H53A 0.9800
C53 H53B 0.9800
C53 H53C 0.9800
C52 C56 1.533(8)
C52 C55 1.538(8)
C52 H52 1.0000
C55 H55A 0.9800
C55 H55B 0.9800
C55 H55C 0.9800
C54 H54A 0.9800
C54 H54B 0.9800
C54 H54C 0.9800
C56 H56A 0.9800
C56 H56B 0.9800
C56 H56C 0.9800
C61 C66 1.512(8)
C61 C65 1.533(8)
C61 H61 1.0000
C62 C63 1.523(8)
C62 C64 1.545(8)
C62 H62 1.0000
C64 H64A 0.9800
C64 H64B 0.9800
C64 H64C 0.9800
C65 H65A 0.9800
C65 H65B 0.9800
C65 H65C 0.9800
C66 H66A 0.9800
C66 H66B 0.9800
C66 H66C 0.9800
C71 C76 1.387(8)
C71 C72 1.405(8)
C70 C94 1.529(8)
C70 H70A 0.9800
C70 H70B 0.9800
C70 H70C 0.9800
C69 C93 1.539(7)
C69 H69A 0.9800
C69 H69B 0.9800
C69 H69C 0.9800
C68 C93 1.514(8)
C68 H68A 0.9800
C68 H68B 0.9800
C68 H68C 0.9800
C67 C94 1.525(8)
C67 H67A 0.9800
C67 H67B 0.9800
C67 H67C 0.9800
C72 C73 1.389(8)
C73 C74 1.387(8)
C73 H73 0.9500
C74 C75 1.354(8)
C74 H74 0.9500
C75 C76 1.404(8)
C75 H75 0.9500
C76 H76 0.9500
C81 C86 1.407(8)
C81 C82 1.429(8)
C82 C83 1.374(8)
C83 C84 1.389(8)
C83 H83 0.9500
C84 C85 1.380(8)
C84 H84 0.9500
C85 C86 1.369(8)
C85 H85 0.9500
C86 H86 0.9500
C91 C98 1.532(8)
C91 C97 1.532(7)
C91 H91 1.0000
C92 C96 1.529(8)
C92 C95 1.536(8)
C92 H92 1.0000
C93 H93 1.0000
C94 H94 1.0000
C95 H95A 0.9800
C95 H95B 0.9800
C95 H95C 0.9800
C96 H96A 0.9800
C96 H96B 0.9800
C96 H96C 0.9800
C97 H97A 0.9800
C97 H97B 0.9800
C97 H97C 0.9800
C98 H98A 0.9800
C98 H98B 0.9800
C98 H98C 0.9800
C63 H63A 0.9800
C63 H63B 0.9800
C63 H63C 0.9800
